data_7251098
loop_
_publ_author_name
'Toshima, Ryo'
'Eguchi, Yuto'
'Oshima, Ibuki'
'Yoshino, Riku'
'Tamano, Natsuki'
'Fukumoto, Hiroki'
'Yasui, Motohiro'
'Konno, Tsutomu'
'Yamada, Shigeyuki'
'Morita, Masato'

_publ_section_title
;
 Co-crystallization of benzothiazole via halogen and hydrogen bonding:
 crystal structure and photoluminescence properties
;
_journal_issue 47
_journal_name_full CrystEngComm
_journal_page_first 7649
_journal_page_last 7654
_journal_paper_doi 10.1039/D5CE00645G
_journal_volume 27
_journal_year 2025
_chemical_formula_moiety 'C7 H5 N S, C7 H F5 O2'
_chemical_formula_sum 'C14 H6 F5 N O2 S'
_chemical_formula_weight 347.26
_space_group_crystal_system monoclinic
_space_group_IT_number 9
_space_group_name_Hall 'C -2yc'
_space_group_name_H-M_alt 'C 1 c 1'
_atom_sites_solution_hydrogens geom
_atom_sites_solution_primary dual
_audit_creation_date 2025-06-14
_audit_creation_method
;
Olex2 1.5
(compiled 2025.04.05 svn.rf049d14d for OlexSys, GUI svn.r7224)
;
_audit_update_record
;
2025-06-21 deposited with the CCDC.	2025-10-01 downloaded from the CCDC.
;
_cell_angle_alpha 90
_cell_angle_beta 101.938(5)
_cell_angle_gamma 90
_cell_formula_units_Z 4
_cell_length_a 12.7322(6)
_cell_length_b 12.9715(5)
_cell_length_c 8.4476(4)
_cell_measurement_reflns_used 3886
_cell_measurement_temperature 173
_cell_measurement_theta_max 29.6260
_cell_measurement_theta_min 3.5830
_cell_volume 1364.99(11)
_computing_cell_refinement 'CrysAlisPro 1.171.41.117a (Rigaku OD, 2021)'
_computing_data_collection 'CrysAlisPro 1.171.41.117a (Rigaku OD, 2021)'
_computing_data_reduction 'CrysAlisPro 1.171.41.117a (Rigaku OD, 2021)'
_computing_molecular_graphics 'Olex2 1.5 (Dolomanov et al., 2009)'
_computing_publication_material 'Olex2 1.5 (Dolomanov et al., 2009)'
_computing_structure_refinement 'SHELXL 2019/3 (Sheldrick, 2015)'
_computing_structure_solution 'SHELXT 2018/2 (Sheldrick, 2018)'
_diffrn_ambient_temperature 173
_diffrn_detector 'Hybrid Pixel Array Detector'
_diffrn_detector_area_resol_mean 5.8140
_diffrn_measured_fraction_theta_full 0.999
_diffrn_measured_fraction_theta_max 0.999
_diffrn_measurement_details
;
List of Runs (angles in degrees, time in seconds):

  # Type    Start    End  Width  t~exp~   \w     \q     \k     \f   Frames
#--------------------------------------------------------------------------
  1  \w    -14.00  75.00   0.50    0.50    --  -13.20  46.00   0.00  178
  2  \w     18.00  43.00   0.50    0.50    --  -13.20   9.00  90.00   50
  3  \w    -92.00 -41.00   0.50    0.50    --  -13.20  28.00 -60.00  102
  4  \w      2.00  29.00   0.50    0.50    --  -13.20  28.00 -60.00   54
  5  \w   -102.00  70.00   0.50    0.50    --  -13.20  55.00 -30.00  344
;
_diffrn_measurement_device 'four-circle diffractometer'
_diffrn_measurement_device_type 'XtaLAB AFC10 (RCD3): quarter-chi single'
_diffrn_measurement_method '\w scans'
_diffrn_orient_matrix_type 'CrysAlisPro convention (1999,Acta A55,543-557)'
_diffrn_orient_matrix_UB_11 -0.0448270000
_diffrn_orient_matrix_UB_12 -0.0274157000
_diffrn_orient_matrix_UB_13 0.0160328000
_diffrn_orient_matrix_UB_21 0.0246430000
_diffrn_orient_matrix_UB_22 -0.0471992000
_diffrn_orient_matrix_UB_23 -0.0141238000
_diffrn_orient_matrix_UB_31 0.0249811000
_diffrn_orient_matrix_UB_32 -0.0027664000
_diffrn_orient_matrix_UB_33 0.0831821000
_diffrn_radiation_monochromator mirror
_diffrn_radiation_probe x-ray
_diffrn_radiation_type 'Mo K\a'
_diffrn_radiation_wavelength 0.71073
_diffrn_reflns_av_R_equivalents 0.0281
_diffrn_reflns_av_unetI/netI 0.0314
_diffrn_reflns_Laue_measured_fraction_full 0.999
_diffrn_reflns_Laue_measured_fraction_max 0.999
_diffrn_reflns_limit_h_max 16
_diffrn_reflns_limit_h_min -16
_diffrn_reflns_limit_k_max 16
_diffrn_reflns_limit_k_min -16
_diffrn_reflns_limit_l_max 10
_diffrn_reflns_limit_l_min -10
_diffrn_reflns_number 5471
_diffrn_reflns_point_group_measured_fraction_full 0.782
_diffrn_reflns_point_group_measured_fraction_max 0.747
_diffrn_reflns_theta_full 25.242
_diffrn_reflns_theta_max 27.484
_diffrn_reflns_theta_min 3.090
_diffrn_source 'Rotating-anode X-ray tube (dual wavelength)'
_diffrn_source_type 'Rigaku (Mo) X-ray DW Source'
_exptl_absorpt_coefficient_mu 0.304
_exptl_absorpt_correction_T_max 1.00000
_exptl_absorpt_correction_T_min 0.73201
_exptl_absorpt_correction_type multi-scan
_exptl_absorpt_process_details
;
CrysAlisPro 1.171.41.117a (Rigaku Oxford Diffraction, 2021)
Empirical absorption correction using spherical harmonics,
implemented in SCALE3 ABSPACK scaling algorithm.
;
_exptl_crystal_colour colourless
_exptl_crystal_colour_primary colourless
_exptl_crystal_density_diffrn 1.690
_exptl_crystal_description block
_exptl_crystal_F_000 696
_exptl_crystal_size_max 0.48
_exptl_crystal_size_mid 0.42
_exptl_crystal_size_min 0.39
_refine_diff_density_max 0.256
_refine_diff_density_min -0.177
_refine_diff_density_rms 0.041
_refine_ls_abs_structure_details
;
 Flack x determined using 727 quotients [(I+)-(I-)]/[(I+)+(I-)]
 (Parsons, Flack and Wagner, Acta Cryst. B69 (2013) 249-259).
;
_refine_ls_abs_structure_Flack 0.00(6)
_refine_ls_extinction_method none
_refine_ls_goodness_of_fit_ref 1.045
_refine_ls_hydrogen_treatment constr
_refine_ls_matrix_type full
_refine_ls_number_parameters 209
_refine_ls_number_reflns 2339
_refine_ls_number_restraints 2
_refine_ls_restrained_S_all 1.045
_refine_ls_R_factor_all 0.0315
_refine_ls_R_factor_gt 0.0292
_refine_ls_shift/su_max 0.000
_refine_ls_shift/su_mean 0.000
_refine_ls_structure_factor_coef Fsqd
_refine_ls_weighting_details 'w=1/[\s^2^(Fo^2^)+(0.0538P)^2^+0.4298P] where P=(Fo^2^+2Fc^2^)/3'
_refine_ls_weighting_scheme calc
_refine_ls_wR_factor_gt 0.0816
_refine_ls_wR_factor_ref 0.0834
_reflns_Friedel_coverage 0.493
_reflns_Friedel_fraction_full 0.564
_reflns_Friedel_fraction_max 0.495
_reflns_number_gt 2253
_reflns_number_total 2339
_reflns_threshold_expression 'I > 2\s(I)'
_cod_data_source_file d5ce00645g2.cif
_cod_data_source_block btz-pfba_auto
_cod_depositor_comments 'Adding full bibliography for 7251097--7251099.cif.'
_cod_database_code 7251098
_shelx_shelxl_version_number 2019/3
_chemical_oxdiff_formula C14H6F5NO2S
_shelx_space_group_comment
;
The symmetry employed for this shelxl refinement is uniquely defined
by the following loop, which should always be used as a source of
symmetry information in preference to the above space-group names.
They are only intended as comments.
;
_cell_oxdiff_angle_alpha 89.975(3)
_cell_oxdiff_angle_beta 101.937(3)
_cell_oxdiff_angle_gamma 89.946(3)
_cell_oxdiff_length_a 12.7350(6)
_cell_oxdiff_length_b 12.9781(5)
_cell_oxdiff_length_c 8.4415(3)
_cell_oxdiff_measurement_reflns_used 3886
_cell_oxdiff_volume 1365.00(9)
_shelx_estimated_absorpt_t_max 0.891
_shelx_estimated_absorpt_t_min 0.868
_olex2_refinement_description
;
1. Fixed Uiso
 At 1.2 times of:
  All C(H) groups
 At 1.5 times of:
  All O(H) groups
2.a Aromatic/amide H refined with riding coordinates:
 C6(H6), C1(H1), C8(H8), C9(H9), C7(H7)
2.b Idealised tetrahedral OH refined as rotating group:
 O22(H22)
;
_olex2_submission_special_instructions 'No special instructions were received'
_oxdiff_exptl_absorpt_empirical_details
;
Empirical correction (ABSPACK) includes:
- Absorption correction using spherical harmonics
- Frame scaling
;
_oxdiff_exptl_absorpt_empirical_full_max 1.258
_oxdiff_exptl_absorpt_empirical_full_min 0.814

loop_
_space_group_symop_operation_xyz
'x, y, z'
'x, -y, z+1/2'
'x+1/2, y+1/2, z'
'x+1/2, -y+1/2, z+1/2'

loop_
_atom_site_label
_atom_site_type_symbol
_atom_site_fract_x
_atom_site_fract_y
_atom_site_fract_z
_atom_site_U_iso_or_equiv
_atom_site_adp_type
_atom_site_occupancy
_atom_site_site_symmetry_order
_atom_site_calc_flag
_atom_site_refinement_flags_posn
_atom_site_refinement_flags_adp
_atom_site_refinement_flags_occupancy
_atom_site_disorder_assembly
_atom_site_disorder_group
S2 S 0.65251(6) 0.91228(5) 0.03601(9) 0.03276(18) Uani 1 1 d . . . . .
F16 F 0.39658(14) 0.93201(14) 0.7971(2) 0.0386(4) Uani 1 1 d . . . . .
F20 F 0.46838(17) 0.58773(13) 0.6679(2) 0.0393(4) Uani 1 1 d . . . . .
F19 F 0.36781(18) 0.52158(15) 0.8940(2) 0.0500(5) Uani 1 1 d . . . . .
F17 F 0.30161(17) 0.86226(18) 1.0304(3) 0.0547(6) Uani 1 1 d . . . . .
F18 F 0.28621(19) 0.65721(18) 1.0808(3) 0.0596(6) Uani 1 1 d . . . . .
O22 O 0.47313(19) 0.74369(17) 0.4647(3) 0.0401(5) Uani 1 1 d . . . . .
H22 H 0.500124 0.771128 0.392276 0.060 Uiso 1 1 calc R U . . .
N5 N 0.57044(18) 0.80202(18) 0.2321(3) 0.0275(5) Uani 1 1 d . . . . .
O23 O 0.5452(2) 0.87857(18) 0.6114(3) 0.0447(6) Uani 1 1 d . . . . .
C11 C 0.4262(2) 0.6578(2) 0.7519(3) 0.0263(6) Uani 1 1 d . . . . .
C21 C 0.4911(2) 0.8021(2) 0.5935(3) 0.0272(6) Uani 1 1 d . . . . .
C4 C 0.6134(2) 0.73333(19) 0.1372(3) 0.0226(5) Uani 1 1 d . . . . .
C15 C 0.3927(2) 0.8301(2) 0.8205(3) 0.0275(6) Uani 1 1 d . . . . .
C10 C 0.4361(2) 0.76289(19) 0.7223(3) 0.0238(5) Uani 1 1 d . . . . .
C6 C 0.6094(2) 0.6254(2) 0.1488(4) 0.0316(6) Uani 1 1 d . . . . .
H6 H 0.575799 0.593080 0.226155 0.038 Uiso 1 1 calc R U . . .
C3 C 0.6627(2) 0.77909(19) 0.0222(3) 0.0252(5) Uani 1 1 d . . . . .
C12 C 0.3758(2) 0.6221(2) 0.8695(4) 0.0341(6) Uani 1 1 d . . . . .
C1 C 0.5853(2) 0.8962(2) 0.1910(3) 0.0315(6) Uani 1 1 d . . . . .
H1 H 0.560469 0.953249 0.243571 0.038 Uiso 1 1 calc R U . . .
C13 C 0.3340(2) 0.6920(3) 0.9637(3) 0.0360(7) Uani 1 1 d . . . . .
C8 C 0.7061(2) 0.6150(3) -0.0684(4) 0.0402(8) Uani 1 1 d . . . . .
H8 H 0.738509 0.573124 -0.137140 0.048 Uiso 1 1 calc R U . . .
C9 C 0.7099(2) 0.7206(3) -0.0824(3) 0.0360(7) Uani 1 1 d . . . . .
H9 H 0.743441 0.752264 -0.160469 0.043 Uiso 1 1 calc R U . . .
C14 C 0.3426(2) 0.7952(3) 0.9388(4) 0.0357(7) Uani 1 1 d . . . . .
C7 C 0.6556(3) 0.5682(2) 0.0447(5) 0.0385(6) Uani 1 1 d . . . . .
H7 H 0.653145 0.495128 0.049749 0.046 Uiso 1 1 calc R U . . .

loop_
_atom_site_aniso_label
_atom_site_aniso_U_11
_atom_site_aniso_U_22
_atom_site_aniso_U_33
_atom_site_aniso_U_23
_atom_site_aniso_U_13
_atom_site_aniso_U_12
S2 0.0394(3) 0.0248(3) 0.0323(3) 0.0068(3) 0.0032(3) -0.0040(3)
F16 0.0413(9) 0.0252(8) 0.0496(11) -0.0066(7) 0.0101(8) 0.0058(7)
F20 0.0564(11) 0.0262(8) 0.0362(10) -0.0079(7) 0.0113(9) 0.0064(7)
F19 0.0678(13) 0.0341(10) 0.0462(11) 0.0143(8) 0.0068(9) -0.0092(9)
F17 0.0566(12) 0.0637(13) 0.0514(12) -0.0122(10) 0.0286(10) 0.0183(10)
F18 0.0640(14) 0.0769(15) 0.0461(12) 0.0109(11) 0.0305(10) -0.0060(12)
O22 0.0488(12) 0.0457(12) 0.0311(11) -0.0094(9) 0.0205(10) -0.0136(11)
N5 0.0333(11) 0.0270(11) 0.0227(10) 0.0000(9) 0.0070(9) 0.0027(10)
O23 0.0617(14) 0.0300(10) 0.0481(13) -0.0057(10) 0.0246(12) -0.0155(10)
C11 0.0289(12) 0.0236(12) 0.0245(14) -0.0027(10) 0.0014(10) 0.0012(11)
C21 0.0294(13) 0.0239(13) 0.0294(14) 0.0003(11) 0.0083(11) 0.0004(11)
C4 0.0228(11) 0.0218(11) 0.0216(12) -0.0007(10) 0.0007(9) 0.0010(10)
C15 0.0246(11) 0.0268(13) 0.0295(14) -0.0064(11) 0.0019(10) 0.0042(11)
C10 0.0233(11) 0.0238(12) 0.0232(12) -0.0031(10) 0.0019(9) -0.0009(10)
C6 0.0321(14) 0.0249(14) 0.0364(16) 0.0043(12) 0.0042(12) -0.0021(12)
C3 0.0233(12) 0.0258(11) 0.0241(12) 0.0036(11) -0.0006(9) 0.0001(11)
C12 0.0354(14) 0.0326(15) 0.0308(14) 0.0055(12) -0.0011(12) -0.0036(13)
C1 0.0362(14) 0.0292(13) 0.0277(14) -0.0011(11) 0.0034(11) 0.0046(12)
C13 0.0292(14) 0.0523(19) 0.0276(14) 0.0023(13) 0.0084(11) -0.0004(13)
C8 0.0354(17) 0.0436(18) 0.0386(18) -0.0133(15) 0.0007(14) 0.0119(15)
C9 0.0305(14) 0.0535(19) 0.0247(14) -0.0037(13) 0.0073(11) 0.0041(13)
C14 0.0274(13) 0.0460(17) 0.0337(15) -0.0071(13) 0.0065(11) 0.0069(13)
C7 0.0404(14) 0.0263(12) 0.0447(16) -0.0054(15) -0.0005(12) 0.0093(15)

loop_
_atom_type_symbol
_atom_type_description
_atom_type_scat_dispersion_real
_atom_type_scat_dispersion_imag
_atom_type_scat_source
C C 0.0033 0.0016 'International Tables Vol C Tables 4.2.6.8 and 6.1.1.4'
H H 0.0000 0.0000 'International Tables Vol C Tables 4.2.6.8 and 6.1.1.4'
F F 0.0171 0.0103 'International Tables Vol C Tables 4.2.6.8 and 6.1.1.4'
N N 0.0061 0.0033 'International Tables Vol C Tables 4.2.6.8 and 6.1.1.4'
O O 0.0106 0.0060 'International Tables Vol C Tables 4.2.6.8 and 6.1.1.4'
S S 0.1246 0.1234 'International Tables Vol C Tables 4.2.6.8 and 6.1.1.4'

loop_
_exptl_crystal_face_index_h
_exptl_crystal_face_index_k
_exptl_crystal_face_index_l
_exptl_crystal_face_perp_dist
4 0 11 0.2912
-2 -18 1 0.2166
-5 -1 -11 0.2633
2 18 -1 0.1743
-9 -1 11 0.2440
14 -1 5 0.1869
10 1 -11 0.1667
-16 1 -3 0.2059

loop_
_geom_angle_atom_site_label_1
_geom_angle_atom_site_label_2
_geom_angle_atom_site_label_3
_geom_angle
_geom_angle_site_symmetry_1
_geom_angle_site_symmetry_3
_geom_angle_publ_flag
C1 S2 C3 89.23(13) . . ?
C21 O22 H22 109.5 . . ?
C1 N5 C4 110.8(2) . . ?
F20 C11 C10 120.6(2) . . ?
F20 C11 C12 117.2(2) . . ?
C12 C11 C10 122.2(3) . . ?
O22 C21 C10 112.4(2) . . ?
O23 C21 O22 125.5(3) . . ?
O23 C21 C10 122.1(2) . . ?
N5 C4 C6 125.2(2) . . ?
N5 C4 C3 114.7(2) . . ?
C3 C4 C6 120.1(2) . . ?
F16 C15 C10 119.9(3) . . ?
F16 C15 C14 118.0(2) . . ?
C14 C15 C10 122.0(3) . . ?
C11 C10 C21 122.3(2) . . ?
C15 C10 C11 116.3(3) . . ?
C15 C10 C21 121.5(2) . . ?
C4 C6 H6 121.1 . . ?
C7 C6 C4 117.9(3) . . ?
C7 C6 H6 121.1 . . ?
C4 C3 S2 109.0(2) . . ?
C9 C3 S2 129.2(2) . . ?
C9 C3 C4 121.7(2) . . ?
F19 C12 C11 120.5(3) . . ?
F19 C12 C13 120.2(3) . . ?
C11 C12 C13 119.3(3) . . ?
S2 C1 H1 121.9 . . ?
N5 C1 S2 116.2(2) . . ?
N5 C1 H1 121.9 . . ?
F18 C13 C12 119.4(3) . . ?
F18 C13 C14 120.4(3) . . ?
C14 C13 C12 120.2(3) . . ?
C9 C8 H8 119.3 . . ?
C9 C8 C7 121.4(3) . . ?
C7 C8 H8 119.3 . . ?
C3 C9 H9 121.3 . . ?
C8 C9 C3 117.4(3) . . ?
C8 C9 H9 121.3 . . ?
F17 C14 C15 120.2(3) . . ?
F17 C14 C13 119.7(3) . . ?
C13 C14 C15 120.0(3) . . ?
C6 C7 C8 121.5(3) . . ?
C6 C7 H7 119.3 . . ?
C8 C7 H7 119.3 . . ?

loop_
_geom_bond_atom_site_label_1
_geom_bond_atom_site_label_2
_geom_bond_distance
_geom_bond_site_symmetry_2
_geom_bond_publ_flag
S2 C3 1.738(3) . ?
S2 C1 1.718(3) . ?
F16 C15 1.340(3) . ?
F20 C11 1.332(3) . ?
F19 C12 1.327(4) . ?
F17 C14 1.339(3) . ?
F18 C13 1.342(3) . ?
O22 H22 0.8400 . ?
O22 C21 1.306(3) . ?
N5 C4 1.385(3) . ?
N5 C1 1.295(4) . ?
O23 C21 1.200(4) . ?
C11 C10 1.397(4) . ?
C11 C12 1.370(4) . ?
C21 C10 1.499(4) . ?
C4 C6 1.405(4) . ?
C4 C3 1.394(4) . ?
C15 C10 1.393(4) . ?
C15 C14 1.370(4) . ?
C6 H6 0.9500 . ?
C6 C7 1.372(5) . ?
C3 C9 1.392(4) . ?
C12 C13 1.383(5) . ?
C1 H1 0.9500 . ?
C13 C14 1.364(5) . ?
C8 H8 0.9500 . ?
C8 C9 1.376(5) . ?
C8 C7 1.396(5) . ?
C9 H9 0.9500 . ?
C7 H7 0.9500 . ?

loop_
_geom_torsion_atom_site_label_1
_geom_torsion_atom_site_label_2
_geom_torsion_atom_site_label_3
_geom_torsion_atom_site_label_4
_geom_torsion
_geom_torsion_site_symmetry_1
_geom_torsion_site_symmetry_2
_geom_torsion_site_symmetry_3
_geom_torsion_site_symmetry_4
_geom_torsion_publ_flag
S2 C3 C9 C8 -179.5(2) . . . . ?
F16 C15 C10 C11 -178.3(2) . . . . ?
F16 C15 C10 C21 2.2(4) . . . . ?
F16 C15 C14 F17 -1.8(4) . . . . ?
F16 C15 C14 C13 178.1(3) . . . . ?
F20 C11 C10 C21 1.8(4) . . . . ?
F20 C11 C10 C15 -177.7(2) . . . . ?
F20 C11 C12 F19 -1.7(4) . . . . ?
F20 C11 C12 C13 177.8(3) . . . . ?
F19 C12 C13 F18 0.6(4) . . . . ?
F19 C12 C13 C14 179.8(3) . . . . ?
F18 C13 C14 F17 -0.9(5) . . . . ?
F18 C13 C14 C15 179.1(3) . . . . ?
O22 C21 C10 C11 36.7(4) . . . . ?
O22 C21 C10 C15 -143.9(3) . . . . ?
N5 C4 C6 C7 179.6(3) . . . . ?
N5 C4 C3 S2 -0.4(3) . . . . ?
N5 C4 C3 C9 179.9(2) . . . . ?
O23 C21 C10 C11 -143.0(3) . . . . ?
O23 C21 C10 C15 36.4(4) . . . . ?
C11 C12 C13 F18 -178.9(3) . . . . ?
C11 C12 C13 C14 0.3(4) . . . . ?
C4 N5 C1 S2 -0.3(3) . . . . ?
C4 C6 C7 C8 0.6(5) . . . . ?
C4 C3 C9 C8 0.0(4) . . . . ?
C10 C11 C12 F19 179.9(3) . . . . ?
C10 C11 C12 C13 -0.6(4) . . . . ?
C10 C15 C14 F17 -179.8(3) . . . . ?
C10 C15 C14 C13 0.1(5) . . . . ?
C6 C4 C3 S2 179.0(2) . . . . ?
C6 C4 C3 C9 -0.6(4) . . . . ?
C3 S2 C1 N5 0.0(2) . . . . ?
C3 C4 C6 C7 0.3(4) . . . . ?
C12 C11 C10 C21 -179.9(3) . . . . ?
C12 C11 C10 C15 0.6(4) . . . . ?
C12 C13 C14 F17 179.8(3) . . . . ?
C12 C13 C14 C15 -0.1(5) . . . . ?
C1 S2 C3 C4 0.2(2) . . . . ?
C1 S2 C3 C9 179.8(3) . . . . ?
C1 N5 C4 C6 -178.9(3) . . . . ?
C1 N5 C4 C3 0.5(3) . . . . ?
C9 C8 C7 C6 -1.3(5) . . . . ?
C14 C15 C10 C11 -0.4(4) . . . . ?
C14 C15 C10 C21 -179.9(3) . . . . ?
C7 C8 C9 C3 0.9(4) . . . . ?

loop_
_exptl_oxdiff_crystal_face_indexfrac_h
_exptl_oxdiff_crystal_face_indexfrac_k
_exptl_oxdiff_crystal_face_indexfrac_l
_exptl_oxdiff_crystal_face_x
_exptl_oxdiff_crystal_face_y
_exptl_oxdiff_crystal_face_z
4.4559 -0.1589 10.6681 -0.0244 -0.0334 0.9991
-1.6700 -18.1955 0.8133 0.5867 0.8062 0.0763
-4.6024 -1.4814 -10.5851 0.0772 0.1060 -0.9914
1.7419 18.2008 -0.6432 -0.5874 -0.8071 -0.0603
-9.4846 -0.6655 11.1778 0.6226 -0.3602 0.6947
14.1981 -0.6868 5.1663 -0.5348 0.3093 0.7863
9.8951 0.6484 -11.0637 -0.6387 0.3695 -0.6749
-15.7728 0.5822 -3.3871 0.6368 -0.3683 -0.6774
